data_4113051
loop_
_publ_author_name
'Oded Godsi'
'Boaz Turner'
'Kinga Suwinska'
'Uri Peskin'
'Yoav Eichen'

_publ_section_title
;
 Enol-Enamine Tautomerism in Crystals of 1,3-Bis(pyridin-2-yl)
 Propan-2-one: A Combined Crystallographic and Quantum-Chemical
 Investigation of the Effect of Packing on Tautomerization Processes
;
_journal_name_full 'Journal of the American Chemical Society'
_journal_page_first 13519
_journal_page_last 13525
_journal_paper_doi 10.1021/ja046311h
_journal_volume 126
_journal_year 2004
_chemical_formula_moiety 'C13 H12 N2 O'
_chemical_formula_sum 'C13 H12 N2 O'
_chemical_formula_weight 212.25
_chemical_name_systematic
;
 ?
;
_space_group_IT_number 60
_symmetry_cell_setting orthorhombic
_symmetry_space_group_name_Hall '-P 2n 2ab'
_symmetry_space_group_name_H-M 'P b c n'
_atom_sites_solution_hydrogens geom
_atom_sites_solution_primary direct
_atom_sites_solution_secondary difmap
_audit_creation_method SHELXL-97
_cell_angle_alpha 90.00
_cell_angle_beta 90.00
_cell_angle_gamma 90.00
_cell_formula_units_Z 8
_cell_length_a 11.1782(2)
_cell_length_b 10.6868(3)
_cell_length_c 17.8841(3)
_cell_measurement_reflns_used 3238
_cell_measurement_temperature 200(2)
_cell_measurement_theta_max 30.034
_cell_measurement_theta_min 2.910
_cell_volume 2136.42(8)
_computing_cell_refinement 'Denzo and Scalepak (Otwinowski & Minor, 1997)'
_computing_data_collection 'Collect data collection software (Nonius B.V., 1998)'
_computing_data_reduction 'Denzo and Scalepak (Otwinowski & Minor, 1997)'
_computing_molecular_graphics 'ORTEP-3 (Johnson & Burnet, 1996)'
_computing_structure_refinement 'SHELXL-97 (Sheldrick, 1997)'
_computing_structure_solution 'SHELXS-97 (Sheldrick, 1990)'
_diffrn_ambient_temperature 200(2)
_diffrn_detector_area_resol_mean
;
1242 (horizontal) x 1152 (vertical) pixels, CCD pixel size is 22.5 x 22.5 \mm
which gives at the input a pixel of 110 x 110 \mm (with 2 x 2 binning)
;
_diffrn_measured_fraction_theta_full 0.950
_diffrn_measured_fraction_theta_max 0.950
_diffrn_measurement_device_type KappaCCD
_diffrn_measurement_method
;
181 frames via \f rotation and 50 frames via \o rotation   
(rotation angle 1\%) and 2*60 s per frame   
;
_diffrn_radiation_monochromator graphite
_diffrn_radiation_source 'fine-focus sealed tube'
_diffrn_radiation_type MoK\a
_diffrn_radiation_wavelength 0.71073
_diffrn_radiation_wavelength_id all
_diffrn_reflns_av_R_equivalents 0.0388
_diffrn_reflns_av_sigmaI/netI 0.0590
_diffrn_reflns_limit_h_max 15
_diffrn_reflns_limit_h_min -15
_diffrn_reflns_limit_k_max 14
_diffrn_reflns_limit_k_min -15
_diffrn_reflns_limit_l_max 22
_diffrn_reflns_limit_l_min -21
_diffrn_reflns_number 15844
_diffrn_reflns_theta_full 30.00
_diffrn_reflns_theta_max 30.00
_diffrn_reflns_theta_min 2.92
_exptl_absorpt_coefficient_mu 0.086
_exptl_absorpt_correction_type none
_exptl_crystal_colour brown-red
_exptl_crystal_density_diffrn 1.320
_exptl_crystal_description block
_exptl_crystal_F_000 896
_exptl_crystal_size_max 0.45
_exptl_crystal_size_mid 0.125
_exptl_crystal_size_min 0.125
_refine_diff_density_max 0.205
_refine_diff_density_min -0.171
_refine_diff_density_rms 0.039
_refine_ls_extinction_coef 0.0066(16)
_refine_ls_extinction_expression Fc^*^=kFc[1+0.001xFc^2^\l^3^/sin(2\q)]^-1/4^
_refine_ls_extinction_method SHELXL
_refine_ls_goodness_of_fit_ref 1.041
_refine_ls_hydrogen_treatment mixed
_refine_ls_matrix_type full
_refine_ls_number_parameters 154
_refine_ls_number_reflns 2962
_refine_ls_number_restraints 0
_refine_ls_restrained_S_all 1.041
_refine_ls_R_factor_all 0.0925
_refine_ls_R_factor_gt 0.0482
_refine_ls_shift/su_max 0.000
_refine_ls_shift/su_mean 0.000
_refine_ls_structure_factor_coef Fsqd
_refine_ls_weighting_details 'calc w=1/[\s^2^(Fo^2^)+(0.0463P)^2^+0.0000P] where P=(Fo^2^+2Fc^2^)/3'
_refine_ls_weighting_scheme calc
_refine_ls_wR_factor_gt 0.0943
_refine_ls_wR_factor_ref 0.1047
_reflns_number_gt 1885
_reflns_number_total 2962
_reflns_threshold_expression I>2\s(I)
_cod_data_source_file ja046311hsi20040622_115745.cif
_cod_data_source_block en200
_cod_database_code 4113051

loop_
_symmetry_equiv_pos_as_xyz
'x, y, z'
'-x+1/2, -y+1/2, z+1/2'
'x+1/2, -y+1/2, -z'
'-x, y, -z+1/2'
'-x, -y, -z'
'x-1/2, y-1/2, -z-1/2'
'-x-1/2, y-1/2, z'
'x, -y, z-1/2'

loop_
_atom_site_label
_atom_site_type_symbol
_atom_site_fract_x
_atom_site_fract_y
_atom_site_fract_z
_atom_site_U_iso_or_equiv
_atom_site_adp_type
_atom_site_occupancy
_atom_site_symmetry_multiplicity
_atom_site_calc_flag
_atom_site_refinement_flags
O1 O 0.45109(9) 0.21538(9) 0.33818(5) 0.0378(3) Uani 1 1 d .
H1 H 0.514(3) 0.260(2) 0.3154(13) 0.046(6) Uiso 0.61(3) 1 d P
N2 N 0.63097(10) 0.36339(10) 0.31837(5) 0.0326(3) Uani 1 1 d .
H2 H 0.585(5) 0.305(4) 0.301(2) 0.046(6) Uiso 0.39(3) 1 d P
N3 N 0.18042(10) 0.34379(9) 0.42217(6) 0.0376(3) Uani 1 1 d .
C4 C 0.44680(11) 0.26037(11) 0.40774(6) 0.0305(3) Uani 1 1 d .
C5 C 0.52569(11) 0.34567(11) 0.43415(6) 0.0311(3) Uani 1 1 d .
H5 H 0.5182 0.3708 0.4849 0.037 Uiso 1 1 calc R
C6 C 0.61997(11) 0.40069(11) 0.39061(6) 0.0290(3) Uani 1 1 d .
C7 C 0.69758(11) 0.49277(11) 0.41866(7) 0.0340(3) Uani 1 1 d .
H7 H 0.6926 0.5174 0.4696 0.041 Uiso 1 1 calc R
C8 C 0.78041(12) 0.54699(12) 0.37253(8) 0.0402(3) Uani 1 1 d .
H8 H 0.8326 0.6098 0.3912 0.048 Uiso 1 1 calc R
C9 C 0.78788(13) 0.50983(12) 0.29812(8) 0.0438(4) Uani 1 1 d .
H9 H 0.8435 0.5478 0.2650 0.053 Uiso 1 1 calc R
C10 C 0.71269(12) 0.41696(12) 0.27394(7) 0.0398(3) Uani 1 1 d .
H10 H 0.7188 0.3894 0.2236 0.048 Uiso 1 1 calc R
C11 C 0.34671(11) 0.20785(12) 0.45416(6) 0.0333(3) Uani 1 1 d .
H11A H 0.3472 0.2484 0.5039 0.040 Uiso 1 1 calc R
H11B H 0.3599 0.1171 0.4616 0.040 Uiso 1 1 calc R
C12 C 0.22602(11) 0.22793(11) 0.41781(6) 0.0287(3) Uani 1 1 d .
C13 C 0.16821(12) 0.13185(12) 0.38083(6) 0.0337(3) Uani 1 1 d .
H13 H 0.2031 0.0508 0.3788 0.040 Uiso 1 1 calc R
C14 C 0.05968(12) 0.15446(12) 0.34696(7) 0.0385(3) Uani 1 1 d .
H14 H 0.0191 0.0897 0.3208 0.046 Uiso 1 1 calc R
C15 C 0.01117(13) 0.27245(12) 0.35164(7) 0.0415(3) Uani 1 1 d .
H15 H -0.0640 0.2909 0.3294 0.050 Uiso 1 1 calc R
C16 C 0.07407(13) 0.36266(12) 0.38924(7) 0.0434(4) Uani 1 1 d .
H16 H 0.0401 0.4440 0.3922 0.052 Uiso 1 1 calc R

loop_
_atom_site_aniso_label
_atom_site_aniso_U_11
_atom_site_aniso_U_22
_atom_site_aniso_U_33
_atom_site_aniso_U_23
_atom_site_aniso_U_13
_atom_site_aniso_U_12
O1 0.0355(6) 0.0446(6) 0.0335(5) -0.0071(4) 0.0015(4) -0.0072(5)
N2 0.0315(7) 0.0347(6) 0.0316(6) 0.0012(5) -0.0024(4) -0.0013(5)
N3 0.0341(7) 0.0312(6) 0.0474(7) -0.0021(5) -0.0011(5) -0.0018(5)
C4 0.0294(7) 0.0305(6) 0.0315(7) 0.0028(5) -0.0014(5) 0.0045(5)
C5 0.0312(7) 0.0343(7) 0.0277(6) -0.0007(5) -0.0027(5) 0.0011(6)
C6 0.0275(7) 0.0290(6) 0.0303(7) 0.0029(5) -0.0045(5) 0.0044(5)
C7 0.0339(8) 0.0310(6) 0.0370(7) -0.0006(5) -0.0053(6) 0.0017(6)
C8 0.0337(8) 0.0344(7) 0.0527(8) 0.0029(6) -0.0073(6) -0.0051(6)
C9 0.0377(8) 0.0449(8) 0.0489(8) 0.0111(6) 0.0036(6) -0.0057(7)
C10 0.0380(8) 0.0460(8) 0.0353(7) 0.0051(6) 0.0022(6) -0.0020(7)
C11 0.0341(8) 0.0341(7) 0.0318(7) 0.0030(5) 0.0002(5) -0.0017(6)
C12 0.0293(7) 0.0301(6) 0.0268(6) 0.0026(5) 0.0053(5) -0.0030(5)
C13 0.0404(8) 0.0299(6) 0.0309(6) -0.0008(5) 0.0030(5) -0.0022(6)
C14 0.0415(9) 0.0408(8) 0.0331(7) 0.0000(6) -0.0019(6) -0.0113(7)
C15 0.0326(8) 0.0488(8) 0.0431(7) 0.0056(6) -0.0039(6) -0.0019(7)
C16 0.0374(9) 0.0367(7) 0.0562(9) -0.0004(6) -0.0032(7) 0.0046(6)

loop_
_atom_type_symbol
_atom_type_description
_atom_type_scat_dispersion_real
_atom_type_scat_dispersion_imag
_atom_type_scat_source
C C 0.0033 0.0016 'International Tables Vol C Tables 4.2.6.8 and 6.1.1.4'
H H 0.0000 0.0000 'International Tables Vol C Tables 4.2.6.8 and 6.1.1.4'
N N 0.0061 0.0033 'International Tables Vol C Tables 4.2.6.8 and 6.1.1.4'
O O 0.0106 0.0060 'International Tables Vol C Tables 4.2.6.8 and 6.1.1.4'

loop_
_geom_angle_atom_site_label_1
_geom_angle_atom_site_label_2
_geom_angle_atom_site_label_3
_geom_angle
C10 N2 C6 120.06(12)
C12 N3 C16 116.74(11)
O1 C4 C5 122.99(11)
O1 C4 C11 114.04(10)
C5 C4 C11 122.97(11)
C4 C5 C6 124.38(11)
N2 C6 C7 119.32(11)
N2 C6 C5 117.53(11)
C7 C6 C5 123.12(10)
C8 C7 C6 119.93(11)
C7 C8 C9 119.76(13)
C10 C9 C8 118.15(12)
N2 C10 C9 122.73(12)
C4 C11 C12 111.95(9)
N3 C12 C13 122.42(12)
N3 C12 C11 116.42(11)
C13 C12 C11 121.15(11)
C14 C13 C12 119.48(12)
C15 C14 C13 118.77(12)
C16 C15 C14 118.22(13)
N3 C16 C15 124.37(12)

loop_
_geom_bond_atom_site_label_1
_geom_bond_atom_site_label_2
_geom_bond_distance
O1 C4 1.3346(14)
N2 C10 1.3393(16)
N2 C6 1.3576(15)
N3 C12 1.3412(15)
N3 C16 1.3420(17)
C4 C5 1.3534(16)
C4 C11 1.5020(17)
C5 C6 1.4363(17)
C6 C7 1.4045(17)
C7 C8 1.3689(18)
C8 C9 1.391(2)
C9 C10 1.3705(18)
C11 C12 1.5128(17)
C12 C13 1.3817(16)
C13 C14 1.3775(18)
C14 C15 1.3751(17)
C15 C16 1.3696(18)

loop_
_geom_torsion_atom_site_label_1
_geom_torsion_atom_site_label_2
_geom_torsion_atom_site_label_3
_geom_torsion_atom_site_label_4
_geom_torsion
O1 C4 C5 C6 2.13(19)
C11 C4 C5 C6 -177.93(11)
C10 N2 C6 C7 -2.07(17)
C10 N2 C6 C5 176.04(11)
C4 C5 C6 N2 -0.67(18)
C4 C5 C6 C7 177.36(11)
N2 C6 C7 C8 2.29(18)
C5 C6 C7 C8 -175.70(12)
C6 C7 C8 C9 -0.50(19)
C7 C8 C9 C10 -1.5(2)
C6 N2 C10 C9 0.0(2)
C8 C9 C10 N2 1.7(2)
O1 C4 C11 C12 -56.33(14)
C5 C4 C11 C12 123.73(12)
C16 N3 C12 C13 0.64(17)
C16 N3 C12 C11 179.19(10)
C4 C11 C12 N3 -76.35(13)
C4 C11 C12 C13 102.23(12)
N3 C12 C13 C14 -0.03(18)
C11 C12 C13 C14 -178.52(11)
C12 C13 C14 C15 -0.67(18)
C13 C14 C15 C16 0.73(19)
C12 N3 C16 C15 -0.57(19)
C14 C15 C16 N3 -0.1(2)
